data_2208237
loop_
_publ_author_name
'Jing-Hua Li'
'Chui-Pan Lin'

_publ_section_title (<i>E</i>)-1-Ethoxycarbonyl-2-[(2-hydroxy-1-naphthyl)(phenyl)methyliminio]propan-1-ide
_journal_coeditor_code AT6079
_journal_issue 3
_journal_name_full 'Acta Crystallographica Section E'
_journal_page_first o942
_journal_page_last o944
_journal_paper_doi 10.1107/S1600536806003771
_journal_volume 62
_journal_year 2006
_chemical_formula_iupac 'C23 H23 N O3'
_chemical_formula_moiety 'C23 H23 N O3'
_chemical_formula_sum 'C23 H23 N O3'
_chemical_formula_weight 361.44
_chemical_name_systematic (E)-1-Ethoxycarbonyl-3-[(2-hydroxynaphthalen-1-ylmethyl)phenyliminio]butan-2-ide
_space_group_IT_number 2
_symmetry_cell_setting triclinic
_symmetry_space_group_name_Hall '-P 1'
_symmetry_space_group_name_H-M 'P -1'
_cell_angle_alpha 100.775(19)
_cell_angle_beta 109.714(14)
_cell_angle_gamma 93.722(18)
_cell_formula_units_Z 2
_cell_length_a 9.602(4)
_cell_length_b 9.962(5)
_cell_length_c 10.899(5)
_cell_measurement_reflns_used 7862
_cell_measurement_temperature 298.0(10)
_cell_measurement_theta_max 27.6
_cell_measurement_theta_min 3.1
_cell_volume 954.9(8)
_computing_cell_refinement PROCESS-AUTO
_computing_data_collection 'PROCESS-AUTO (Rigaku, 1998)'
_computing_data_reduction 'CrystalStructure (Rigaku/MSC, 2004)'
_computing_molecular_graphics 'ORTEP-3 for Windows (Farrugia, 1997)'
_computing_publication_material CrystalStructure
_computing_structure_refinement 'CRYSTALS (Betteridge <i>et al.</i>,  2003)'
_computing_structure_solution 'SHELXS97 (Sheldrick, 1997)'
_diffrn_detector_area_resol_mean 10.00
_diffrn_measured_fraction_theta_full 0.992
_diffrn_measured_fraction_theta_max 0.992
_diffrn_measurement_device_type 'Rigaku R-AXIS RAPID'
_diffrn_measurement_method \w
_diffrn_radiation_type 'Mo K\a'
_diffrn_radiation_wavelength 0.71075
_diffrn_reflns_av_R_equivalents 0.023
_diffrn_reflns_limit_h_max 11
_diffrn_reflns_limit_h_min -12
_diffrn_reflns_limit_k_max 12
_diffrn_reflns_limit_k_min -12
_diffrn_reflns_limit_l_max 14
_diffrn_reflns_limit_l_min -14
_diffrn_reflns_number 9527
_diffrn_reflns_theta_full 27.49
_diffrn_reflns_theta_max 27.49
_diffrn_standards_number 0
_exptl_absorpt_coefficient_mu 0.083
_exptl_absorpt_correction_type none
_exptl_crystal_colour colorless
_exptl_crystal_density_diffrn 1.257
_exptl_crystal_density_method 'not measured'
_exptl_crystal_description Chunk
_exptl_crystal_F_000 384.00
_exptl_crystal_size_max 0.30
_exptl_crystal_size_mid 0.24
_exptl_crystal_size_min 0.18
_refine_diff_density_max 0.29
_refine_diff_density_min -0.23
_refine_ls_extinction_coef 12E1(4)
_refine_ls_extinction_method 'Larson (1970)'
_refine_ls_goodness_of_fit_ref 1.004
_refine_ls_hydrogen_treatment constr
_refine_ls_number_parameters 245
_refine_ls_number_reflns 4346
_refine_ls_R_factor_gt 0.0495
_refine_ls_shift/su_max 0.0000
_refine_ls_structure_factor_coef Fsqd
_refine_ls_weighting_details 'w = 1/[0.0031Fo^2^ + \s(Fo^2^)]/(4Fo^2^)'
_refine_ls_weighting_scheme calc
_refine_ls_wR_factor_ref 0.1655
_reflns_number_gt 3124
_reflns_number_total 4346
_reflns_threshold_expression F^2^>2\s(F^2^)
_cod_data_source_file at6079.cif
_cod_data_source_block I
_cod_original_cell_volume 954.9(7)
_cod_database_code 2208237

loop_
_symmetry_equiv_pos_site_id
_symmetry_equiv_pos_as_xyz
1 +X,+Y,+Z
2 -X,-Y,-Z

loop_
_atom_site_label
_atom_site_fract_x
_atom_site_fract_y
_atom_site_fract_z
_atom_site_U_iso_or_equiv
_atom_site_adp_type
_atom_site_calc_flag
_atom_site_refinement_flags
_atom_site_occupancy
_atom_site_type_symbol
O31 0.18246(10) 0.53722(11) 0.64227(12) 0.0453(2) Uani d . 1.00 O
O32 -0.01737(11) 0.71146(12) 0.40394(12) 0.0517(3) Uani d . 1.00 O
O33 -0.06574(13) 0.83611(13) 0.24492(12) 0.0661(3) Uani d . 1.00 O
N2 0.24609(12) 0.80909(12) 0.61792(12) 0.0398(3) Uani d . 1.00 N
C1 0.36652(12) 0.78535(13) 0.73398(13) 0.0355(3) Uani d . 1.00 C
C2 0.42380(13) 0.65073(13) 0.69751(12) 0.0341(3) Uani d . 1.00 C
C3 0.57588(13) 0.64680(14) 0.70721(13) 0.0376(3) Uani d . 1.00 C
C4 0.68307(16) 0.76502(18) 0.74675(17) 0.0483(4) Uani d . 1.00 C
C5 0.82626(18) 0.7566(2) 0.7505(2) 0.0618(5) Uani d . 1.00 C
C6 0.87158(18) 0.6273(2) 0.7193(2) 0.0624(5) Uani d . 1.00 C
C7 0.77362(18) 0.5128(2) 0.68143(17) 0.0540(4) Uani d . 1.00 C
C8 0.62282(16) 0.51591(17) 0.67392(13) 0.0415(3) Uani d . 1.00 C
C9 0.51910(17) 0.39689(16) 0.62937(14) 0.0445(4) Uani d . 1.00 C
C10 0.37352(17) 0.40114(14) 0.61832(14) 0.0419(3) Uani d . 1.00 C
C11 0.32730(13) 0.53007(14) 0.65342(13) 0.0371(3) Uani d . 1.00 C
C12 0.32249(14) 0.79830(14) 0.85641(13) 0.0394(3) Uani d . 1.00 C
C13 0.3810(2) 0.7225(2) 0.95251(18) 0.0617(5) Uani d . 1.00 C
C14 0.3486(3) 0.7423(2) 1.0670(2) 0.0842(7) Uani d . 1.00 C
C15 0.2541(2) 0.8339(3) 1.0872(2) 0.0891(7) Uani d . 1.00 C
C16 0.1941(2) 0.9058(2) 0.9946(2) 0.0810(7) Uani d . 1.00 C
C17 0.22885(18) 0.8924(2) 0.87835(19) 0.0576(4) Uani d . 1.00 C
C18 0.25072(14) 0.90910(13) 0.55280(14) 0.0398(3) Uani d . 1.00 C
C19 0.14278(17) 0.91370(16) 0.43419(17) 0.0483(4) Uani d . 1.00 C
C20 0.01721(16) 0.81249(16) 0.36429(16) 0.0448(4) Uani d . 1.00 C
C21 -0.1872(2) 0.7349(2) 0.1551(2) 0.0710(5) Uani d . 1.00 C
C22 -0.1341(3) 0.6298(3) 0.0722(2) 0.0862(9) Uani d . 1.00 C
C23 0.3816(2) 1.02309(18) 0.6117(2) 0.0619(5) Uani d . 1.00 C
H1 0.4492 0.8594 0.7561 0.040 Uiso c R 1.00 H
H4 0.6557 0.8513 0.7700 0.057 Uiso c R 1.00 H
H5 0.8939 0.8367 0.7754 0.071 Uiso c R 1.00 H
H6 0.9695 0.6222 0.7238 0.077 Uiso c R 1.00 H
H7 0.8046 0.4277 0.6605 0.068 Uiso c R 1.00 H
H9 0.5495 0.3118 0.6072 0.056 Uiso c R 1.00 H
H10 0.3060 0.3204 0.5881 0.050 Uiso c R 1.00 H
H13 0.4456 0.6602 0.9398 0.074 Uiso c R 1.00 H
H14 0.3889 0.6909 1.1303 0.100 Uiso c R 1.00 H
H15 0.2305 0.8456 1.1642 0.102 Uiso c R 1.00 H
H16 0.1308 0.9690 1.0086 0.091 Uiso c R 1.00 H
H17 0.1877 0.9439 0.8154 0.065 Uiso c R 1.00 H
H19 0.1530 0.9886 0.3967 0.057 Uiso c R 1.00 H
H201 0.1686 0.7417 0.5831 0.045 Uiso c R 1.00 H
H211 -0.2611 0.7793 0.0972 0.077 Uiso c R 1.00 H
H212 -0.2322 0.6899 0.2069 0.078 Uiso c R 1.00 H
H221 -0.2171 0.5780 -0.0032 0.103 Uiso c R 1.00 H
H222 -0.0842 0.5683 0.1252 0.103 Uiso c R 1.00 H
H223 -0.0657 0.6755 0.0413 0.103 Uiso c R 1.00 H
H231 0.3672 1.0912 0.5584 0.069 Uiso c R 1.00 H
H232 0.4716 0.9850 0.6140 0.069 Uiso c R 1.00 H
H233 0.3896 1.0653 0.7009 0.070 Uiso c R 1.00 H
H301 0.1286 0.4495 0.6175 0.055 Uiso c R 1.00 H

loop_
_atom_site_aniso_label
_atom_site_aniso_U_11
_atom_site_aniso_U_22
_atom_site_aniso_U_33
_atom_site_aniso_U_12
_atom_site_aniso_U_13
_atom_site_aniso_U_23
O31 0.0361(5) 0.0358(5) 0.0649(7) -0.0002(4) 0.0212(4) 0.0090(5)
O32 0.0430(5) 0.0488(6) 0.0568(6) -0.0030(4) 0.0077(4) 0.0186(5)
O33 0.0670(7) 0.0640(8) 0.0522(7) 0.0004(6) -0.0021(5) 0.0239(6)
N2 0.0342(5) 0.0343(6) 0.0449(6) 0.0019(4) 0.0062(4) 0.0103(5)
C1 0.0292(5) 0.0329(7) 0.0406(7) 0.0035(4) 0.0087(5) 0.0060(5)
C2 0.0333(6) 0.0351(7) 0.0345(6) 0.0054(5) 0.0124(5) 0.0088(5)
C3 0.0337(6) 0.0448(8) 0.0344(6) 0.0100(5) 0.0109(5) 0.0100(5)
C4 0.0344(7) 0.0505(9) 0.0574(9) 0.0036(6) 0.0140(6) 0.0107(7)
C5 0.0341(7) 0.0743(12) 0.0709(11) 0.0044(7) 0.0141(7) 0.0112(10)
C6 0.0355(7) 0.0910(14) 0.0653(11) 0.0192(8) 0.0199(7) 0.0212(10)
C7 0.0456(8) 0.0725(11) 0.0502(9) 0.0282(8) 0.0202(7) 0.0159(8)
C8 0.0417(7) 0.0529(9) 0.0352(7) 0.0173(6) 0.0158(5) 0.0149(6)
C9 0.0556(8) 0.0406(8) 0.0419(7) 0.0207(6) 0.0193(6) 0.0118(6)
C10 0.0506(7) 0.0341(7) 0.0422(7) 0.0069(5) 0.0170(6) 0.0100(6)
C11 0.0361(6) 0.0385(7) 0.0374(7) 0.0081(5) 0.0134(5) 0.0085(5)
C12 0.0335(6) 0.0385(7) 0.0385(7) 0.0003(5) 0.0087(5) -0.0002(5)
C13 0.0819(12) 0.0619(11) 0.0416(8) 0.0179(9) 0.0213(8) 0.0112(8)
C14 0.1155(18) 0.0905(17) 0.0439(10) 0.0058(14) 0.0280(11) 0.0119(10)
C15 0.0825(14) 0.121(2) 0.0510(11) -0.0230(14) 0.0360(10) -0.0218(13)
C16 0.0513(10) 0.1112(18) 0.0654(13) 0.0098(10) 0.0239(9) -0.0223(12)
C17 0.0433(7) 0.0670(11) 0.0545(9) 0.0133(7) 0.0151(7) -0.0030(8)
C18 0.0429(7) 0.0290(6) 0.0470(7) 0.0042(5) 0.0158(6) 0.0085(5)
C19 0.0537(8) 0.0370(8) 0.0521(9) 0.0037(6) 0.0132(7) 0.0166(6)
C20 0.0456(7) 0.0431(8) 0.0464(8) 0.0114(6) 0.0135(6) 0.0154(6)
C21 0.0590(10) 0.0826(14) 0.0533(10) -0.0027(9) -0.0020(8) 0.0176(10)
C22 0.073(2) 0.097(2) 0.0683(15) -0.0077(16) 0.0071(14) 0.0108(14)
C23 0.0607(10) 0.0432(9) 0.0690(11) -0.0107(7) 0.0073(8) 0.0177(8)

loop_
_atom_type_symbol
_atom_type_description
_atom_type_scat_dispersion_real
_atom_type_scat_dispersion_imag
_atom_type_scat_source
C C 0.003 0.002
;
International Tables for Crystallography
(1992, Vol. C, Tables 4.2.6.8 and 6.1.1.4)
;
H H 0.000 0.000
;
International Tables for Crystallography
(1992, Vol. C, Table 6.1.1.4)
;
O O 0.011 0.006
;
International Tables for Crystallography
(1992, Vol. C, Tables 4.2.6.8 and 6.1.1.4)
;
N N 0.006 0.003
;
International Tables for Crystallography
(1992, Vol. C, Tables 4.2.6.8 and 6.1.1.4)
;

loop_
_geom_angle_atom_site_label_1
_geom_angle_atom_site_label_2
_geom_angle_atom_site_label_3
_geom_angle
C20 O33 C21 119.63(15)
C1 N2 C18 126.54(10)
N2 C1 C2 110.49(10)
N2 C1 C12 112.19(11)
C2 C1 C12 114.04(12)
C1 C2 C3 121.71(11)
C1 C2 C11 119.12(12)
C3 C2 C11 119.17(13)
C2 C3 C4 123.87(13)
C2 C3 C8 118.64(12)
C4 C3 C8 117.49(13)
C3 C4 C5 121.84(16)
C4 C5 C6 120.10(17)
C5 C6 C7 119.93(17)
C6 C7 C8 122.18(18)
C3 C8 C7 118.41(14)
C3 C8 C9 119.38(14)
C7 C8 C9 122.14(15)
C8 C9 C10 121.84(14)
C9 C10 C11 118.95(13)
O31 C11 C2 117.91(13)
O31 C11 C10 120.10(12)
C2 C11 C10 121.99(13)
C1 C12 C13 121.32(15)
C1 C12 C17 120.11(15)
C13 C12 C17 118.48(17)
C12 C13 C14 120.7(2)
C13 C14 C15 120.5(2)
C14 C15 C16 119.7(2)
C15 C16 C17 121.6(2)
C12 C17 C16 119.00(19)
N2 C18 C19 123.32(12)
N2 C18 C23 118.79(12)
C19 C18 C23 117.89(15)
C18 C19 C20 124.60(16)
O32 C20 O33 121.65(12)
O32 C20 C19 125.62(14)
O33 C20 C19 112.73(15)
O33 C21 C22 110.74(18)
C11 O31 H301 110.8
C1 N2 H201 114.1
C18 N2 H201 118.8
N2 C1 H1 106.5
C2 C1 H1 106.7
C12 C1 H1 106.3
C3 C4 H4 119.2
C5 C4 H4 119.0
C4 C5 H5 119.8
C6 C5 H5 120.1
C5 C6 H6 119.7
C7 C6 H6 120.4
C6 C7 H7 119.3
C8 C7 H7 118.5
C8 C9 H9 119.4
C10 C9 H9 118.8
C9 C10 H10 120.4
C11 C10 H10 120.6
C12 C13 H13 119.3
C14 C13 H13 120.0
C13 C14 H14 119.6
C15 C14 H14 119.9
C14 C15 H15 120.3
C16 C15 H15 120.0
C15 C16 H16 119.8
C17 C16 H16 118.6
C12 C17 H17 120.2
C16 C17 H17 120.8
C18 C19 H19 117.8
C20 C19 H19 117.6
O33 C21 H211 109.6
O33 C21 H212 108.7
C22 C21 H211 109.2
C22 C21 H212 109.0
H211 C21 H212 109.5
C21 C22 H221 110.1
C21 C22 H222 109.4
C21 C22 H223 108.9
H221 C22 H222 109.4
H221 C22 H223 109.5
H222 C22 H223 109.5
C18 C23 H231 110.0
C18 C23 H232 109.4
C18 C23 H233 109.0
H231 C23 H232 109.5
H231 C23 H233 109.5
H232 C23 H233 109.5

loop_
_geom_bond_atom_site_label_1
_geom_bond_atom_site_label_2
_geom_bond_distance
_geom_bond_publ_flag
O31 C11 1.3624(17) y
O32 C20 1.235(2) y
O33 C20 1.350(2) y
O33 C21 1.429(2) y
N2 C1 1.4675(16) y
N2 C18 1.333(2) y
C1 C2 1.5175(19) ?
C1 C12 1.516(2) ?
C2 C3 1.4318(19) ?
C2 C11 1.3687(18) ?
C3 C4 1.409(2) ?
C3 C8 1.430(2) ?
C4 C5 1.370(2) ?
C5 C6 1.405(3) ?
C6 C7 1.334(2) ?
C7 C8 1.425(2) ?
C8 C9 1.392(2) ?
C9 C10 1.366(2) ?
C10 C11 1.413(2) ?
C12 C13 1.392(2) ?
C12 C17 1.384(2) ?
C13 C14 1.368(3) ?
C14 C15 1.368(4) ?
C15 C16 1.340(3) ?
C16 C17 1.400(3) ?
C18 C19 1.368(2) ?
C18 C23 1.510(2) ?
C19 C20 1.4092(19) ?
C21 C22 1.483(4) ?
O31 H301 0.929 ?
N2 H201 0.893 ?
C1 H1 0.980 ?
C4 H4 0.930 ?
C5 H5 0.930 ?
C6 H6 0.930 ?
C7 H7 0.930 ?
C9 H9 0.930 ?
C10 H10 0.930 ?
C13 H13 0.930 ?
C14 H14 0.930 ?
C15 H15 0.930 ?
C16 H16 0.930 ?
C17 H17 0.930 ?
C19 H19 0.930 ?
C21 H211 0.970 ?
C21 H212 0.970 ?
C22 H221 0.960 ?
C22 H222 0.960 ?
C22 H223 0.960 ?
C23 H231 0.960 ?
C23 H232 0.960 ?
C23 H233 0.960 ?

loop_
_geom_contact_atom_site_label_1
_geom_contact_atom_site_label_2
_geom_contact_distance
_geom_contact_site_symmetry_2
O31 O32 2.7182(15) 2_566
O31 C6 3.490(2) 1_455
O32 O31 2.7182(15) 2_566
O32 C7 3.564(2) 2_666
O32 C10 3.443(2) 2_566
O32 C11 3.5056(17) 2_566
O33 C17 3.473(2) 2_576
C3 C9 3.402(2) 2_666
C6 O31 3.490(2) 1_655
C6 C10 3.584(2) 2_666
C7 O32 3.564(2) 2_666
C7 C10 3.390(2) 2_666
C7 C11 3.379(2) 2_666
C8 C9 3.424(2) 2_666
C8 C10 3.447(2) 2_666
C9 C3 3.402(2) 2_666
C9 C8 3.424(2) 2_666
C10 O32 3.443(2) 2_566
C10 C6 3.584(2) 2_666
C10 C7 3.390(2) 2_666
C10 C8 3.447(2) 2_666
C11 O32 3.5056(17) 2_566
C11 C7 3.379(2) 2_666
C17 O33 3.473(2) 2_576
O31 H6 2.619 1_455
O31 H7 3.425 2_666
O31 H201 2.247 .
O31 H212 3.008 2_566
O31 H222 3.302 2_566
O31 H301 3.383 2_566
O32 H6 3.479 2_666
O32 H7 2.750 2_666
O32 H10 2.802 2_566
O32 H201 2.110 .
O32 H301 1.799 2_566
O33 H15 3.249 1_554
O33 H16 3.576 2_576
O33 H17 2.638 2_576
O33 H233 3.522 2_576
O33 H301 3.562 2_566
N2 H7 3.345 2_666
N2 H201 0.893 .
C1 H201 2.005 .
C2 H9 3.501 2_666
C2 H201 2.651 .
C3 H9 3.342 2_666
C3 H221 3.337 1_656
C4 H16 3.295 2_677
C4 H221 3.491 1_656
C5 H10 3.387 2_666
C5 H16 3.515 1_655
C5 H16 3.313 2_677
C5 H19 3.275 2_676
C5 H223 3.259 1_656
C6 H10 3.364 2_666
C6 H221 3.514 1_656
C6 H222 3.202 2_666
C6 H223 3.288 1_656
C6 H301 3.484 1_655
C7 H10 3.528 2_666
C7 H221 3.346 1_656
C7 H222 3.271 2_666
C8 H14 3.254 2_667
C8 H221 3.247 1_656
C9 H14 2.793 2_667
C9 H231 3.128 1_545
C10 H14 3.247 2_667
C10 H212 2.919 2_566
C10 H231 3.026 1_545
C11 H7 3.343 2_666
C11 H201 2.754 .
C11 H212 3.143 2_566
C12 H6 3.410 1_455
C12 H201 2.769 .
C13 H211 3.221 1_656
C13 H221 3.513 2_566
C14 H9 3.507 2_667
C14 H221 3.212 2_566
C14 H233 3.108 2_677
C15 H4 3.150 2_677
C15 H223 3.194 1_556
C15 H232 3.493 2_677
C15 H233 3.377 2_677
C16 H4 3.041 2_677
C16 H5 2.995 1_455
C16 H5 3.589 2_677
C16 H16 3.426 2_577
C16 H211 3.549 2_576
C16 H223 3.507 1_556
C17 H5 3.002 1_455
C17 H6 3.300 1_455
C17 H201 3.125 .
C17 H211 3.217 2_576
C18 H9 3.596 2_666
C18 H201 1.930 .
C19 H7 3.486 2_666
C19 H15 3.291 1_554
C19 H201 2.541 .
C20 H7 3.054 2_666
C20 H10 3.531 2_566
C20 H15 3.500 1_554
C20 H201 2.593 .
C20 H301 2.953 2_566
C21 H13 3.452 1_454
C21 H17 3.155 2_576
C21 H233 3.405 2_576
C21 H301 3.275 2_566
C22 H301 3.598 2_566
C23 H9 3.221 1_565
C23 H10 3.131 1_565
C23 H14 3.590 2_677
C23 H201 3.262 .
C23 H232 3.213 2_676
H1 H201 2.743 .
H4 C15 3.150 2_677
H4 C16 3.041 2_677
H4 H15 3.010 2_677
H4 H16 2.794 2_677
H4 H19 3.489 2_676
H5 C16 2.995 1_655
H5 C16 3.589 2_677
H5 C17 3.002 1_655
H5 H15 3.481 2_677
H5 H16 2.798 1_655
H5 H16 2.842 2_677
H5 H17 2.810 1_655
H5 H19 2.738 2_676
H5 H223 3.492 1_656
H6 O31 2.619 1_655
H6 O32 3.479 2_666
H6 C12 3.410 1_655
H6 C17 3.300 1_655
H6 H17 3.490 1_655
H6 H201 3.128 1_655
H6 H222 2.782 2_666
H6 H223 3.534 1_656
H6 H301 2.726 1_655
H6 H301 3.434 2_666
H7 O31 3.425 2_666
H7 O32 2.750 2_666
H7 N2 3.345 2_666
H7 C11 3.343 2_666
H7 C19 3.486 2_666
H7 C20 3.054 2_666
H7 H201 2.968 2_666
H7 H222 2.896 2_666
H7 H301 3.299 1_655
H9 C2 3.501 2_666
H9 C3 3.342 2_666
H9 C14 3.507 2_667
H9 C18 3.596 2_666
H9 C23 3.221 1_545
H9 H14 2.726 2_667
H9 H15 3.387 2_667
H9 H231 2.572 1_545
H9 H232 3.313 1_545
H9 H232 3.395 2_666
H9 H233 3.307 1_545
H10 O32 2.802 2_566
H10 C5 3.387 2_666
H10 C6 3.364 2_666
H10 C7 3.528 2_666
H10 C20 3.531 2_566
H10 C21 3.477 2_566
H10 C23 3.131 1_545
H10 H14 3.482 2_667
H10 H19 3.487 1_545
H10 H212 2.579 2_566
H10 H231 2.385 1_545
H10 H233 3.063 1_545
H13 C21 3.452 1_656
H13 H211 2.798 1_656
H13 H212 3.409 1_656
H13 H221 3.275 1_656
H13 H221 3.448 2_566
H14 C8 3.254 2_667
H14 C9 2.793 2_6672
H14 C10 3.247 2_667
H14 C23 3.590 2_677
H14 H9 2.726 2_667
H14 H10 3.482 2_667
H14 H211 3.571 1_656
H14 H212 3.448 1_656
H14 H221 2.884 2_566
H14 H231 3.596 2_677
H14 H233 2.970 2_677
H15 O33 3.249 1_556
H15 C19 3.291 1_556
H15 C20 3.500 1_556
H15 H4 3.010 2_677
H15 H5 3.481 2_677
H15 H9 3.387 2_667
H15 H19 3.011 1_556
H15 H223 2.951 1_556
H15 H232 3.172 2_677
H15 H233 3.425 2_677
H16 O33 3.576 2_576
H16 C4 3.295 2_677
H16 C5 3.515 1_455
H16 C5 3.313 2_677
H16 C16 3.426 2_577
H16 H4 2.794 2_677
H16 H5 2.798 1_455
H16 H5 2.842 2_677
H16 H16 2.580 2_577
H16 H211 3.290 2_576
H16 H223 3.516 1_556
H17 O33 2.638 2_576
H17 C21 3.155 2_576
H17 H5 2.810 1_455
H17 H6 3.490 1_455
H17 H19 3.502 2_576
H17 H201 2.870 .
H17 H211 2.705 2_576
H19 C5 3.275 2_676
H19 H4 3.489 2_676
H19 H5 2.738 2_676
H19 H10 3.487 1_565
H19 H15 3.011 1_554
H19 H17 3.502 2_576
H19 H201 3.452 .
H201 O31 2.247 .
H201 O32 2.110 .
H201 N2 0.893 .
H201 C1 2.005 .
H201 C2 2.651 .
H201 C11 2.754 .
H201 C12 2.769 .
H201 C17 3.125 .
H201 C18 1.930 .
H201 C19 2.541 .
H201 C20 2.593 .
H201 C23 3.262 .
H201 H1 2.743 .
H201 H6 3.128 1_455
H201 H7 2.968 2_666
H201 H17 2.870 .
H201 H19 3.452 .
H201 H232 3.546 .
H201 H233 3.503 .
H201 H301 3.020 .
H201 H301 3.175 2_566
H211 C13 3.221 1_454
H211 C16 3.549 2_576
H211 C17 3.217 2_576
H211 H13 2.798 1_454
H211 H14 3.571 1_454
H211 H16 3.290 2_576
H211 H17 2.705 2_576
H211 H233 3.093 2_576
H212 O31 3.008 2_566
H212 C10 2.919 2_566
H212 C11 3.143 2_566
H212 H10 2.579 2_566
H212 H13 3.409 1_454
H212 H14 3.448 1_454
H212 H233 3.135 2_576
H212 H301 2.543 2_566
H221 C3 3.337 1_454
H221 C4 3.491 1_454
H221 C6 3.514 1_454
H221 C7 3.346 1_454
H221 C8 3.247 1_454
H221 C13 3.513 2_566
H221 C14 3.212 2_566
H221 H13 3.275 1_454
H221 H13 3.448 2_566
H221 H14 2.884 2_566
H222 O31 3.302 2_566
H222 C6 3.202 2_666
H222 C7 3.271 2_666
H222 H6 2.782 2_666
H222 H7 2.896 2_666
H222 H223 3.439 2_565
H222 H301 3.010 2_566
H223 C5 3.259 1_454
H223 C6 3.288 1_454
H223 C15 3.194 1_554
H223 C16 3.507 1_554
H223 H5 3.492 1_454
H223 H6 3.534 1_454
H223 H15 2.951 1_554
H223 H16 3.516 1_554
H223 H222 3.439 2_565
H231 C9 3.128 1_565
H231 C10 3.026 1_565
H231 H9 2.572 1_565
H231 H10 2.385 1_565
H231 H14 3.596 2_677
H231 H232 2.844 2_676
H232 C15 3.493 2_677
H232 C23 3.213 2_676
H232 H9 3.313 1_565
H232 H9 3.395 2_666
H232 H15 3.172 2_677
H232 H201 3.546 .
H232 H231 2.844 2_676
H232 H232 2.781 2_676
H233 O33 3.522 2_576
H233 C14 3.108 2_677
H233 C15 3.377 2_677
H233 C21 3.405 2_576
H233 H9 3.307 1_565
H233 H10 3.063 1_565
H233 H14 2.970 2_677
H233 H15 3.425 2_677
H233 H201 3.503 .
H233 H211 3.093 2_576
H233 H212 3.135 2_576
H301 O31 3.383 2_566
H301 O32 1.799 2_566
H301 O33 3.562 2_566
H301 C6 3.484 1_455
H301 C20 2.953 2_566
H301 C21 3.275 2_566
H301 C22 3.598 2_566
H301 H6 2.726 1_455
H301 H6 3.434 2_666
H301 H7 3.299 1_455
H301 H201 3.020 .
H301 H201 3.175 2_566
H301 H212 2.543 2_566
H301 H222 3.010 2_566
H301 H301 3.270 2_566

loop_
_geom_hbond_atom_site_label_D
_geom_hbond_atom_site_label_H
_geom_hbond_atom_site_label_A
_geom_hbond_site_symmetry_A
_geom_hbond_distance_DH
_geom_hbond_distance_HA
_geom_hbond_distance_DA
_geom_hbond_angle_DHA
_geom_hbond_publ_flag
O31 H301 O32 2_566 0.93 1.80 2.7182(15) 170 yes
N2 H201 O31 . 0.89 2.25 2.8182(17) 122 yes
N2 H201 O32 . 0.89 2.11 2.7634(13) 129 yes

loop_
_geom_torsion_atom_site_label_1
_geom_torsion_atom_site_label_2
_geom_torsion_atom_site_label_3
_geom_torsion_atom_site_label_4
_geom_torsion
C20 O33 C21 C22 -85.7(2)
C21 O33 C20 O32 -7.0(2)
C21 O33 C20 C19 172.89(16)
C1 N2 C18 C19 170.30(15)
C1 N2 C18 C23 -9.3(2)
C18 N2 C1 C2 -113.44(16)
C18 N2 C1 C12 118.09(16)
N2 C1 C2 C3 119.32(14)
N2 C1 C2 C11 -60.26(18)
N2 C1 C12 C13 149.65(13)
N2 C1 C12 C17 -33.99(16)
C2 C1 C12 C13 23.07(16)
C2 C1 C12 C17 -160.57(11)
C12 C1 C2 C3 -113.21(14)
C12 C1 C2 C11 67.20(15)
C1 C2 C3 C4 -1.9(2)
C1 C2 C3 C8 178.66(13)
C1 C2 C11 O31 1.1(2)
C1 C2 C11 C10 -179.75(14)
C3 C2 C11 O31 -178.53(13)
C3 C2 C11 C10 0.6(2)
C11 C2 C3 C4 177.66(15)
C11 C2 C3 C8 -1.7(2)
C2 C3 C4 C5 -177.89(17)
C2 C3 C8 C7 178.89(14)
C2 C3 C8 C9 1.9(2)
C4 C3 C8 C7 -0.6(2)
C4 C3 C8 C9 -177.53(15)
C8 C3 C4 C5 1.5(2)
C3 C4 C5 C6 -2.4(3)
C4 C5 C6 C7 2.4(3)
C5 C6 C7 C8 -1.5(3)
C6 C7 C8 C3 0.6(2)
C6 C7 C8 C9 177.45(18)
C3 C8 C9 C10 -1.0(2)
C7 C8 C9 C10 -177.85(16)
C8 C9 C10 C11 -0.1(2)
C9 C10 C11 O31 179.47(14)
C9 C10 C11 C2 0.3(2)
C1 C12 C13 C14 175.34(16)
C1 C12 C17 C16 -177.75(14)
C13 C12 C17 C16 -1.3(2)
C17 C12 C13 C14 -1.1(2)
C12 C13 C14 C15 2.2(3)
C13 C14 C15 C16 -0.8(3)
C14 C15 C16 C17 -1.7(3)
C15 C16 C17 C12 2.7(2)
N2 C18 C19 C20 -2.2(2)
C23 C18 C19 C20 177.45(17)
C18 C19 C20 O32 4.8(3)
C18 C19 C20 O33 -175.09(16)
